data_2206043
loop_
_publ_author_name
'Liu, San-Hui'
'Li, Yi-Zhi'
'Meng, Qing-Jin'

_publ_section_title
Methanol(2-methyl-1<i>H</i>-imidazole-\k<i>N</i>^3^)(pyridine-2,6-dicarboxylato-\k^3^<i>N</i>,<i>O</i>,<i>O</i>')copper(II)
_journal_issue 6
_journal_name_full 'Acta Crystallographica Section E'
_journal_page_first m1183
_journal_page_last m1184
_journal_paper_doi 10.1107/S1600536805015564
_journal_volume 61
_journal_year 2005
_chemical_formula_iupac '[Cu (C7 H3 N O4) (C4 H6 N2) (C H4 O)]'
_chemical_formula_moiety 'C12 H13 Cu N3 O5'
_chemical_formula_sum 'C12 H13 Cu N3 O5'
_chemical_formula_weight 342.79
_chemical_name_systematic
;
Methanol(2-methyl-1H-imidazole-\k^3^)(pyridine-2,6-dicarboxylato-
\k^3^N,O,O')copper(II)
;
_space_group_IT_number 14
_symmetry_cell_setting monoclinic
_symmetry_space_group_name_Hall '-P 2yn'
_symmetry_space_group_name_H-M 'P 1 21/n 1'
_atom_sites_solution_hydrogens geom
_atom_sites_solution_primary direct
_atom_sites_solution_secondary difmap
_cell_angle_alpha 90.00
_cell_angle_beta 105.095(2)
_cell_angle_gamma 90.00
_cell_formula_units_Z 4
_cell_length_a 8.5226(10)
_cell_length_b 12.2353(15)
_cell_length_c 13.2586(16)
_cell_measurement_reflns_used 3156
_cell_measurement_temperature 293(2)
_cell_measurement_theta_max 27.37
_cell_measurement_theta_min 2.30
_cell_volume 1334.9(3)
_computing_cell_refinement SMART
_computing_data_collection 'SMART (Bruker, 2000)'
_computing_data_reduction 'SAINT (Bruker, 2000)'
_computing_molecular_graphics SHELXTL
_computing_publication_material SHELXTL
_computing_structure_refinement SHELXTL
_computing_structure_solution 'SHELXTL (Bruker, 2000)'
_diffrn_ambient_temperature 293(2)
_diffrn_measured_fraction_theta_full 0.999
_diffrn_measured_fraction_theta_max 0.999
_diffrn_measurement_device_type 'Bruker SMART APEX CCD area-detector'
_diffrn_measurement_method '\f and \w'
_diffrn_radiation_monochromator graphite
_diffrn_radiation_source 'sealed tube'
_diffrn_radiation_type MoK\a
_diffrn_radiation_wavelength 0.71073
_diffrn_reflns_av_R_equivalents 0.0475
_diffrn_reflns_av_sigmaI/netI 0.0445
_diffrn_reflns_limit_h_max 9
_diffrn_reflns_limit_h_min -10
_diffrn_reflns_limit_k_max 15
_diffrn_reflns_limit_k_min -15
_diffrn_reflns_limit_l_max 13
_diffrn_reflns_limit_l_min -16
_diffrn_reflns_number 7005
_diffrn_reflns_theta_full 25.99
_diffrn_reflns_theta_max 25.99
_diffrn_reflns_theta_min 2.30
_diffrn_standards_number 0
_exptl_absorpt_coefficient_mu 1.662
_exptl_absorpt_correction_T_max 0.79
_exptl_absorpt_correction_T_min 0.61
_exptl_absorpt_correction_type multi-scan
_exptl_absorpt_process_details '(SADABS; Bruker, 2000)'
_exptl_crystal_colour blue
_exptl_crystal_density_diffrn 1.706
_exptl_crystal_density_method 'not measured'
_exptl_crystal_description prism
_exptl_crystal_F_000 700
_exptl_crystal_size_max 0.30
_exptl_crystal_size_mid 0.28
_exptl_crystal_size_min 0.14
_refine_diff_density_max 0.390
_refine_diff_density_min -0.333
_refine_ls_extinction_method none
_refine_ls_goodness_of_fit_ref 0.990
_refine_ls_hydrogen_treatment constr
_refine_ls_matrix_type full
_refine_ls_number_parameters 192
_refine_ls_number_reflns 2619
_refine_ls_number_restraints 0
_refine_ls_restrained_S_all 0.990
_refine_ls_R_factor_all 0.0390
_refine_ls_R_factor_gt 0.0332
_refine_ls_shift/su_max 0.001
_refine_ls_shift/su_mean 0.001
_refine_ls_structure_factor_coef Fsqd
_refine_ls_weighting_details 'calc w = 1/[\s^2^(Fo^2^)+(0.05P)^2^] where P = (Fo^2^+2Fc^2^)/3'
_refine_ls_weighting_scheme calc
_refine_ls_wR_factor_gt 0.0855
_refine_ls_wR_factor_ref 0.0877
_reflns_number_gt 2242
_reflns_number_total 2619
_reflns_threshold_expression I>2\s(I)
_cod_data_source_file om6237.cif
_cod_data_source_block I
_cod_original_sg_symbol_H-M 'P 21/n'
_cod_database_code 2206043

loop_
_symmetry_equiv_pos_as_xyz
'x, y, z'
'-x+1/2, y+1/2, -z+1/2'
'-x, -y, -z'
'x-1/2, -y-1/2, z-1/2'

loop_
_atom_site_label
_atom_site_fract_x
_atom_site_fract_y
_atom_site_fract_z
_atom_site_U_iso_or_equiv
_atom_site_adp_type
_atom_site_calc_flag
_atom_site_refinement_flags
_atom_site_occupancy
_atom_site_type_symbol
C1 0.3481(3) 0.31749(18) 0.46516(19) 0.0281(5) Uani d . 1 C
C2 0.4727(3) 0.3223(2) 0.5545(2) 0.0328(6) Uani d . 1 C
H2 0.5483 0.2660 0.5719 0.039 Uiso calc R 1 H
C3 0.4831(3) 0.4127(2) 0.6181(2) 0.0360(6) Uani d . 1 C
H3 0.5659 0.4173 0.6795 0.043 Uiso calc R 1 H
C4 0.3717(3) 0.4964(2) 0.59119(18) 0.0321(6) Uani d . 1 C
H4 0.3780 0.5574 0.6338 0.039 Uiso calc R 1 H
C5 0.2509(3) 0.48725(18) 0.49980(18) 0.0262(5) Uani d . 1 C
C6 0.3091(3) 0.22676(19) 0.3847(2) 0.0326(6) Uani d . 1 C
C7 0.1206(3) 0.5698(2) 0.45100(19) 0.0307(5) Uani d . 1 C
C8 -0.1959(3) 0.4206(2) 0.1265(2) 0.0366(6) Uani d . 1 C
H8 -0.1460 0.4824 0.1082 0.044 Uiso calc R 1 H
C9 -0.3343(3) 0.3763(2) 0.0697(2) 0.0426(7) Uani d . 1 C
H9 -0.3982 0.4011 0.0059 0.051 Uiso calc R 1 H
C10 -0.2429(3) 0.2792(2) 0.2126(2) 0.0346(6) Uani d . 1 C
C11 -0.2323(4) 0.1940(2) 0.2919(2) 0.0489(7) Uani d . 1 C
H11A -0.1214 0.1709 0.3175 0.073 Uiso calc R 1 H
H11B -0.2982 0.1327 0.2615 0.073 Uiso calc R 1 H
H11C -0.2704 0.2225 0.3487 0.073 Uiso calc R 1 H
C12 0.2873(4) 0.4145(3) 0.1496(3) 0.0620(9) Uani d . 1 C
H12A 0.3292 0.3461 0.1808 0.093 Uiso calc R 1 H
H12B 0.3761 0.4614 0.1462 0.093 Uiso calc R 1 H
H12C 0.2202 0.4017 0.0803 0.093 Uiso calc R 1 H
Cu1 0.06419(3) 0.38541(2) 0.32010(2) 0.02989(13) Uani d . 1 Cu
N1 0.2420(2) 0.39871(15) 0.44114(15) 0.0257(4) Uani d . 1 N
N2 -0.1389(2) 0.36036(17) 0.21622(16) 0.0320(5) Uani d . 1 N
N3 -0.3625(2) 0.28784(19) 0.12409(17) 0.0395(5) Uani d . 1 N
H3A -0.4439 0.2442 0.1050 0.047 Uiso calc R 1 H
O1 0.01611(19) 0.53465(14) 0.37023(13) 0.0340(4) Uani d . 1 O
O2 0.1185(2) 0.65842(15) 0.49144(15) 0.0462(5) Uani d . 1 O
O3 0.1741(2) 0.23824(14) 0.31662(14) 0.0389(4) Uani d . 1 O
O4 0.4055(2) 0.15145(15) 0.39032(16) 0.0448(5) Uani d . 1 O
O5 0.1947(2) 0.46435(15) 0.21000(15) 0.0433(5) Uani d . 1 O
H5D 0.1534 0.5238 0.1819 0.052 Uiso d R 1 H

loop_
_atom_site_aniso_label
_atom_site_aniso_U_11
_atom_site_aniso_U_22
_atom_site_aniso_U_33
_atom_site_aniso_U_12
_atom_site_aniso_U_13
_atom_site_aniso_U_23
C1 0.0262(12) 0.0221(12) 0.0362(13) -0.0017(10) 0.0085(10) 0.0033(10)
C2 0.0261(13) 0.0297(13) 0.0402(14) 0.0017(10) 0.0042(11) 0.0064(11)
C3 0.0311(13) 0.0417(15) 0.0296(14) -0.0050(11) -0.0018(10) 0.0009(11)
C4 0.0330(13) 0.0305(13) 0.0303(13) -0.0030(11) 0.0036(10) -0.0054(10)
C5 0.0255(12) 0.0249(12) 0.0278(12) -0.0034(10) 0.0062(9) -0.0004(10)
C6 0.0376(14) 0.0234(12) 0.0381(14) -0.0021(11) 0.0119(11) 0.0001(11)
C7 0.0288(13) 0.0299(13) 0.0320(13) 0.0019(11) 0.0057(10) 0.0006(11)
C8 0.0345(14) 0.0371(14) 0.0334(15) -0.0003(12) 0.0003(11) -0.0021(11)
C9 0.0387(15) 0.0472(17) 0.0373(16) 0.0069(13) 0.0016(12) -0.0028(13)
C10 0.0310(13) 0.0376(14) 0.0356(14) -0.0047(11) 0.0092(11) -0.0110(11)
C11 0.0535(18) 0.0466(17) 0.0464(17) -0.0172(14) 0.0129(14) -0.0056(14)
C12 0.069(2) 0.057(2) 0.073(2) -0.0021(18) 0.043(2) 0.0006(18)
Cu1 0.02757(19) 0.02679(19) 0.0304(2) -0.00199(12) -0.00122(13) -0.00311(12)
N1 0.0230(10) 0.0243(10) 0.0281(11) -0.0019(8) 0.0033(8) 0.0016(8)
N2 0.0264(11) 0.0331(11) 0.0329(12) -0.0042(9) 0.0013(9) -0.0067(9)
N3 0.0241(11) 0.0475(14) 0.0431(13) -0.0081(10) 0.0020(9) -0.0156(11)
O1 0.0284(9) 0.0313(9) 0.0365(10) 0.0054(7) -0.0018(8) -0.0018(8)
O2 0.0451(11) 0.0310(10) 0.0528(12) 0.0096(9) -0.0045(9) -0.0115(9)
O3 0.0405(10) 0.0283(9) 0.0416(11) 0.0008(8) -0.0003(8) -0.0075(8)
O4 0.0441(11) 0.0331(10) 0.0547(13) 0.0085(9) 0.0086(9) -0.0086(9)
O5 0.0445(11) 0.0405(10) 0.0474(11) 0.0033(9) 0.0166(9) 0.0108(9)

loop_
_atom_type_symbol
_atom_type_description
_atom_type_scat_dispersion_real
_atom_type_scat_dispersion_imag
_atom_type_scat_source
C C 0.0033 0.0016 'International Tables Vol C Tables 4.2.6.8 and 6.1.1.4'
H H 0.0000 0.0000 'International Tables Vol C Tables 4.2.6.8 and 6.1.1.4'
N N 0.0061 0.0033 'International Tables Vol C Tables 4.2.6.8 and 6.1.1.4'
O O 0.0106 0.0060 'International Tables Vol C Tables 4.2.6.8 and 6.1.1.4'
Cu Cu 0.3201 1.2651 'International Tables Vol C Tables 4.2.6.8 and 6.1.1.4'

loop_
_geom_angle_atom_site_label_1
_geom_angle_atom_site_label_2
_geom_angle_atom_site_label_3
_geom_angle
N1 C1 C2 120.1(2)
N1 C1 C6 111.7(2)
C2 C1 C6 128.2(2)
C1 C2 C3 118.3(2)
C1 C2 H2 120.8
C3 C2 H2 120.8
C4 C3 C2 120.5(2)
C4 C3 H3 119.8
C2 C3 H3 119.8
C5 C4 C3 118.4(2)
C5 C4 H4 120.8
C3 C4 H4 120.8
N1 C5 C4 119.9(2)
N1 C5 C7 111.8(2)
C4 C5 C7 128.3(2)
O4 C6 O3 126.5(2)
O4 C6 C1 119.2(2)
O3 C6 C1 114.3(2)
O2 C7 O1 125.8(2)
O2 C7 C5 120.1(2)
O1 C7 C5 114.0(2)
C9 C8 N2 109.3(2)
C9 C8 H8 125.4
N2 C8 H8 125.4
C8 C9 N3 106.0(3)
C8 C9 H9 127.0
N3 C9 H9 127.0
N2 C10 N3 108.8(2)
N2 C10 C11 126.2(2)
N3 C10 C11 125.0(2)
C10 C11 H11A 109.5
C10 C11 H11B 109.5
H11A C11 H11B 109.5
C10 C11 H11C 109.5
H11A C11 H11C 109.5
H11B C11 H11C 109.5
O5 C12 H12A 109.5
O5 C12 H12B 109.5
H12A C12 H12B 109.5
O5 C12 H12C 109.5
H12A C12 H12C 109.5
H12B C12 H12C 109.5
N1 Cu1 N2 168.68(8)
N1 Cu1 O1 80.26(7)
N2 Cu1 O1 99.02(8)
N1 Cu1 O3 79.91(7)
N2 Cu1 O3 100.10(8)
O1 Cu1 O3 160.11(7)
N1 Cu1 O5 95.16(7)
N2 Cu1 O5 96.14(8)
O1 Cu1 O5 90.13(7)
O3 Cu1 O5 93.23(7)
C5 N1 C1 122.8(2)
C5 N1 Cu1 118.41(16)
C1 N1 Cu1 118.78(16)
C10 N2 C8 106.7(2)
C10 N2 Cu1 127.69(18)
C8 N2 Cu1 125.39(17)
C10 N3 C9 109.2(2)
C10 N3 H3A 125.4
C9 N3 H3A 125.4
C7 O1 Cu1 115.06(15)
C6 O3 Cu1 114.73(15)
C12 O5 Cu1 128.73(18)
C12 O5 H5D 110.6
Cu1 O5 H5D 115.4

loop_
_geom_bond_atom_site_label_1
_geom_bond_atom_site_label_2
_geom_bond_distance
C1 N1 1.325(3)
C1 C2 1.371(3)
C1 C6 1.515(3)
C2 C3 1.380(4)
C2 H2 0.9300
C3 C4 1.378(3)
C3 H3 0.9300
C4 C5 1.375(3)
C4 H4 0.9300
C5 N1 1.324(3)
C5 C7 1.516(3)
C6 O4 1.224(3)
C6 O3 1.271(3)
C7 O2 1.212(3)
C7 O1 1.276(3)
C8 C9 1.338(4)
C8 N2 1.376(3)
C8 H8 0.9300
C9 N3 1.356(4)
C9 H9 0.9300
C10 N2 1.323(3)
C10 N3 1.342(3)
C10 C11 1.468(4)
C11 H11A 0.9600
C11 H11B 0.9600
C11 H11C 0.9600
C12 O5 1.403(3)
C12 H12A 0.9600
C12 H12B 0.9600
C12 H12C 0.9600
Cu1 N1 1.906(2)
Cu1 N2 1.935(2)
Cu1 O1 2.0213(17)
Cu1 O3 2.0359(17)
Cu1 O5 2.2685(17)
N3 H3A 0.8600
O5 H5D 0.8501

loop_
_geom_hbond_atom_site_label_D
_geom_hbond_atom_site_label_H
_geom_hbond_atom_site_label_A
_geom_hbond_site_symmetry_A
_geom_hbond_distance_DH
_geom_hbond_distance_HA
_geom_hbond_distance_DA
_geom_hbond_angle_DHA
N3 H3A O2 2_445 0.86 1.99 2.806(3) 158
O5 H5D O4 2 0.85 1.83 2.673(3) 170
